data_2239928
loop_
_publ_author_name
'Jovita, J. V.'
'Sathya, S.'
'Usha, G.'
'Vasanthi, R.'
'Ramanand, A.'

_publ_section_title
;
 Crystal structure of 2-amino-4-methylpyridin-1-ium
 (2<i>R</i>,3<i>R</i>)-3-carboxy-2,3-dihydroxypropanoate monohydrate
;
_journal_issue 9
_journal_name_full 'Acta Crystallographica Section E'
_journal_page_first o1036
_journal_page_last o1037
_journal_paper_doi 10.1107/S160053681401842X
_journal_volume 70
_journal_year 2014
_chemical_formula_iupac 'C6 H9 N2 +, C4 H5 O6 -, H2 O'
_chemical_formula_moiety 'C6 H9 N2, C4 H5 O6, H2 O'
_chemical_formula_sum 'C10 H16 N2 O7'
_chemical_formula_weight 276.25
_chemical_name_systematic
;
2-Amino-4-methylpyridin-1-ium
(2<i>R</i>,3<i>R</i>)-3-carboxy-2,3-dihydroxypropanoate monohydrate
;
_space_group_IT_number 1
_symmetry_cell_setting triclinic
_symmetry_space_group_name_Hall 'P 1'
_symmetry_space_group_name_H-M 'P 1'
_atom_sites_solution_hydrogens geom
_atom_sites_solution_primary direct
_atom_sites_solution_secondary difmap
_audit_creation_method SHELXL-97
_cell_angle_alpha 117.528(5)
_cell_angle_beta 104.792(7)
_cell_angle_gamma 91.701(7)
_cell_formula_units_Z 2
_cell_length_a 7.176(3)
_cell_length_b 9.9359(18)
_cell_length_c 10.716(2)
_cell_measurement_reflns_used 8251
_cell_measurement_temperature 293(2)
_cell_measurement_theta_max 32.61
_cell_measurement_theta_min 2.25
_cell_volume 645.3(3)
_computing_cell_refinement 'APEX2 and SAINT (Bruker, 2004)'
_computing_data_collection 'APEX2 (Bruker, 2004)'
_computing_data_reduction 'SAINT and XPREP (Bruker, 2004)'
_computing_molecular_graphics 'ORTEP-3 for Windows (Farrugia, 2012)'
_computing_publication_material 'SHELXL97 (Sheldrick, 2008)'
_computing_structure_refinement 'SHELXL97 (Sheldrick, 2008)'
_computing_structure_solution 'SHELXS97 (Sheldrick, 2008)'
_diffrn_ambient_temperature 293(2)
_diffrn_measured_fraction_theta_full 0.998
_diffrn_measured_fraction_theta_max 0.998
_diffrn_measurement_device_type 'Bruker APEXII CCD'
_diffrn_measurement_method \w
_diffrn_radiation_monochromator graphite
_diffrn_radiation_source 'fine-focus sealed tube'
_diffrn_radiation_type MoK\a
_diffrn_radiation_wavelength 0.71073
_diffrn_reflns_av_R_equivalents 0.0219
_diffrn_reflns_av_sigmaI/netI 0.0246
_diffrn_reflns_limit_h_max 8
_diffrn_reflns_limit_h_min -8
_diffrn_reflns_limit_k_max 12
_diffrn_reflns_limit_k_min -12
_diffrn_reflns_limit_l_max 13
_diffrn_reflns_limit_l_min -13
_diffrn_reflns_number 10211
_diffrn_reflns_theta_full 26.00
_diffrn_reflns_theta_max 26.00
_diffrn_reflns_theta_min 2.25
_diffrn_standards_decay_% 0
_exptl_absorpt_coefficient_mu 0.121
_exptl_absorpt_correction_T_max 0.976
_exptl_absorpt_correction_T_min 0.971
_exptl_absorpt_correction_type multi-scan
_exptl_absorpt_process_details '(SADABS; Bruker, 2004)'
_exptl_crystal_colour colourless
_exptl_crystal_density_diffrn 1.422
_exptl_crystal_density_method 'not measured'
_exptl_crystal_description block
_exptl_crystal_F_000 292
_exptl_crystal_size_max 0.24
_exptl_crystal_size_mid 0.22
_exptl_crystal_size_min 0.20
_refine_diff_density_max 0.272
_refine_diff_density_min -0.170
_refine_ls_extinction_coef 0.055(5)
_refine_ls_extinction_expression Fc^*^=kFc[1+0.001xFc^2^\l^3^/sin(2\q)]^-1/4^
_refine_ls_extinction_method SHELXL
_refine_ls_goodness_of_fit_ref 1.075
_refine_ls_hydrogen_treatment mixed
_refine_ls_matrix_type full
_refine_ls_number_parameters 410
_refine_ls_number_reflns 4999
_refine_ls_number_restraints 3
_refine_ls_restrained_S_all 1.075
_refine_ls_R_factor_all 0.0327
_refine_ls_R_factor_gt 0.0309
_refine_ls_shift/su_max 0.001
_refine_ls_shift/su_mean 0.000
_refine_ls_structure_factor_coef Fsqd
_refine_ls_weighting_details 'calc w=1/[\s^2^(Fo^2^)+(0.0479P)^2^+0.1123P] where P=(Fo^2^+2Fc^2^)/3'
_refine_ls_weighting_scheme calc
_refine_ls_wR_factor_gt 0.0869
_refine_ls_wR_factor_ref 0.0884
_reflns_number_gt 4769
_reflns_number_total 4999
_reflns_threshold_expression >2sigma(I)
_cod_data_source_file su2748sup1.cif
_cod_data_source_block I
_cod_database_code 2239928
_cod_database_fobs_code 2239928

loop_
_symmetry_equiv_pos_site_id
_symmetry_equiv_pos_as_xyz
1 x,y,z

loop_
_atom_site_aniso_label
_atom_site_aniso_U_11
_atom_site_aniso_U_22
_atom_site_aniso_U_33
_atom_site_aniso_U_12
_atom_site_aniso_U_13
_atom_site_aniso_U_23
O1 0.0253(6) 0.0529(9) 0.0359(7) 0.0069(6) 0.0113(5) 0.0098(7)
O2 0.0303(7) 0.0451(8) 0.0468(8) -0.0004(6) 0.0125(6) 0.0160(7)
O3 0.0397(8) 0.0312(7) 0.0588(9) 0.0085(6) 0.0267(7) 0.0185(7)
O4 0.0343(7) 0.0467(8) 0.0487(8) 0.0063(6) 0.0085(6) 0.0326(7)
O5 0.0257(6) 0.0419(7) 0.0344(7) 0.0021(5) 0.0100(5) 0.0076(6)
O6 0.0457(8) 0.0691(10) 0.0530(9) 0.0287(8) 0.0309(7) 0.0421(8)
O7 0.0240(6) 0.0291(6) 0.0471(8) 0.0044(5) 0.0135(5) 0.0095(6)
O8 0.0300(7) 0.0367(7) 0.0509(8) 0.0049(6) 0.0193(6) 0.0056(6)
O9 0.0262(6) 0.0410(7) 0.0380(7) 0.0055(6) 0.0055(5) 0.0076(6)
O10 0.0455(8) 0.0532(9) 0.0648(9) 0.0284(7) 0.0330(8) 0.0444(8)
O11 0.0513(9) 0.0784(12) 0.1307(18) 0.0294(9) 0.0552(11) 0.0819(13)
O12 0.0245(6) 0.0340(7) 0.0484(7) 0.0084(5) 0.0153(5) 0.0215(6)
C13 0.0263(8) 0.0413(10) 0.0292(8) 0.0072(8) 0.0106(7) 0.0209(8)
C14 0.0258(8) 0.0355(9) 0.0334(9) 0.0074(7) 0.0111(7) 0.0196(7)
C15 0.0262(8) 0.0291(8) 0.0336(9) 0.0057(7) 0.0115(7) 0.0142(7)
C16 0.0286(9) 0.0254(8) 0.0402(9) 0.0063(7) 0.0156(7) 0.0170(7)
C17 0.0255(8) 0.0306(9) 0.0342(9) 0.0070(7) 0.0123(7) 0.0176(7)
C18 0.0233(8) 0.0249(8) 0.0357(9) 0.0063(6) 0.0106(7) 0.0150(7)
C19 0.0242(8) 0.0291(9) 0.0362(9) 0.0073(7) 0.0117(7) 0.0164(8)
C20 0.0286(8) 0.0274(8) 0.0360(9) 0.0053(7) 0.0153(7) 0.0141(7)
N1 0.0436(9) 0.0281(8) 0.0353(8) 0.0098(7) 0.0149(7) 0.0109(7)
N2 0.0646(12) 0.0312(9) 0.0364(10) 0.0133(8) 0.0164(8) 0.0149(8)
C1 0.0290(8) 0.0311(9) 0.0334(9) 0.0063(7) 0.0106(7) 0.0140(8)
C2 0.0381(10) 0.0292(9) 0.0329(9) 0.0061(7) 0.0124(8) 0.0093(8)
C3 0.0349(10) 0.0307(10) 0.0507(11) 0.0032(8) 0.0128(9) 0.0193(9)
C4 0.0407(11) 0.0459(12) 0.0473(11) 0.0082(9) 0.0135(9) 0.0295(10)
C5 0.0385(10) 0.0480(12) 0.0335(9) 0.0073(8) 0.0123(8) 0.0198(9)
C6 0.0813(19) 0.0347(12) 0.0725(17) 0.0119(12) 0.0208(15) 0.0248(12)
N3 0.0541(11) 0.0444(10) 0.0342(9) 0.0062(8) 0.0122(8) 0.0179(8)
N4 0.0698(14) 0.0596(13) 0.0480(12) 0.0180(11) 0.0234(10) 0.0365(11)
O1W 0.0442(8) 0.0447(8) 0.0366(8) -0.0045(7) 0.0102(7) 0.0143(7)
C7 0.0550(13) 0.0454(12) 0.0626(15) 0.0048(10) 0.0142(11) 0.0320(12)
C8 0.0500(13) 0.0651(15) 0.0577(14) 0.0048(11) 0.0122(11) 0.0435(13)
C9 0.0369(11) 0.0773(17) 0.0395(11) 0.0048(11) 0.0085(9) 0.0334(12)
C10 0.0403(11) 0.0472(12) 0.0404(10) 0.0109(9) 0.0156(9) 0.0194(9)
C11 0.0319(9) 0.0461(11) 0.0376(10) 0.0063(8) 0.0126(7) 0.0238(9)
C12 0.092(2) 0.108(3) 0.0447(14) 0.019(2) 0.0205(15) 0.0349(16)
O2W 0.0345(7) 0.0524(9) 0.0328(8) 0.0026(6) 0.0055(6) 0.0125(7)

loop_
_atom_site_type_symbol
_atom_site_label
_atom_site_fract_x
_atom_site_fract_y
_atom_site_fract_z
_atom_site_U_iso_or_equiv
_atom_site_thermal_displace_type
_atom_site_calc_flag
_atom_site_refinement_flags
_atom_site_occupancy
O O1 0.74569(19) 0.24776(17) 0.32479(15) 0.0425(4) Uani d . 1.000
O O2 0.8383(2) 0.48800(17) 0.51261(16) 0.0434(4) Uani d . 1.000
O O3 0.4999(2) 0.52134(16) 0.54862(17) 0.0421(5) Uani d . 1.000
O O4 0.5543(2) 0.25906(18) 0.58628(16) 0.0402(4) Uani d . 1.000
O O5 0.09901(19) 0.22642(16) 0.33245(15) 0.0385(4) Uani d . 1.000
O O6 0.1808(2) 0.2985(2) 0.57363(17) 0.0469(5) Uani d . 1.000
O O7 0.73206(18) 0.84899(15) 0.69807(16) 0.0366(4) Uani d . 1.000
O O8 0.8096(2) 1.08215(17) 0.89449(17) 0.0443(4) Uani d . 1.000
O O9 1.1844(2) 1.09612(17) 0.92901(15) 0.0408(4) Uani d . 1.000
O O10 1.0198(2) 1.08903(18) 0.65507(18) 0.0440(5) Uani d . 1.000
O O11 1.3678(3) 1.0395(2) 0.6194(3) 0.0676(8) Uani d . 1.000
O O12 1.38559(17) 0.86225(14) 0.69019(15) 0.0340(4) Uani d . 1.000
C C13 0.7165(2) 0.3699(2) 0.42355(19) 0.0302(5) Uani d . 1.000
C C14 0.5072(3) 0.3760(2) 0.4327(2) 0.0299(5) Uani d . 1.000
C C15 0.4308(2) 0.2468(2) 0.4546(2) 0.0295(5) Uani d . 1.000
C C16 0.2212(2) 0.25924(19) 0.4604(2) 0.0298(5) Uani d . 1.000
C C17 0.8533(2) 0.9703(2) 0.80181(19) 0.0286(5) Uani d . 1.000
C C18 1.0658(2) 0.9648(2) 0.80165(19) 0.0275(5) Uani d . 1.000
C C19 1.0873(2) 0.95937(19) 0.66195(19) 0.0290(5) Uani d . 1.000
C C20 1.2990(2) 0.9559(2) 0.65682(19) 0.0300(5) Uani d . 1.000
N N1 0.0123(3) 0.3863(2) -0.09469(18) 0.0368(5) Uani d . 1.000
N N2 0.0764(3) 0.3843(2) 0.1268(2) 0.0444(6) Uani d . 1.000
C C1 0.0410(3) 0.4600(2) 0.0521(2) 0.0316(5) Uani d . 1.000
C C2 0.0344(3) 0.6200(2) 0.1196(2) 0.0355(5) Uani d . 1.000
C C3 0.0001(3) 0.6933(2) 0.0375(2) 0.0391(6) Uani d . 1.000
C C4 -0.0325(3) 0.6082(3) -0.1162(2) 0.0417(7) Uani d . 1.000
C C5 -0.0249(3) 0.4564(2) -0.1787(2) 0.0397(6) Uani d . 1.000
C C6 -0.0012(5) 0.8623(3) 0.1096(3) 0.0639(9) Uani d . 1.000
N N3 0.4969(3) 0.4655(2) 0.8719(2) 0.0450(6) Uani d . 1.000
N N4 0.4515(3) 0.6816(3) 0.8476(3) 0.0535(8) Uani d . 1.000
O O1W 1.1106(3) 0.58916(19) 0.42444(17) 0.0448(5) Uani d . 1.000
C C7 0.5351(4) 0.3913(3) 0.9520(3) 0.0528(8) Uani d . 1.000
C C8 0.5627(4) 0.4668(3) 1.0974(3) 0.0529(8) Uani d . 1.000
C C9 0.5523(3) 0.6239(3) 1.1678(2) 0.0499(8) Uani d . 1.000
C C10 0.5161(3) 0.6983(3) 1.0861(2) 0.0426(6) Uani d . 1.000
C C11 0.4877(3) 0.6164(2) 0.9329(2) 0.0367(6) Uani d . 1.000
C C12 0.5813(6) 0.7111(5) 1.3315(3) 0.0825(13) Uani d . 1.000
O O2W 1.5440(2) 1.04131(19) 1.03282(18) 0.0444(5) Uani d . 1.000
H H3 0.613(5) 0.565(4) 0.575(4) 0.067(9) Uiso d . 1.000
H H4A 0.513(5) 0.170(4) 0.582(3) 0.062(8) Uiso d . 1.000
H H5A -0.057(6) 0.230(4) 0.344(4) 0.098(12) Uiso d . 1.000
H H14 0.42260 0.36470 0.33960 0.0360 Uiso c R 1.000
H H15 0.43150 0.14750 0.37120 0.0350 Uiso c R 1.000
H H7A 0.582(5) 0.862(4) 0.698(4) 0.082(10) Uiso d . 1.000
H H9 1.300(4) 1.068(3) 0.959(3) 0.055(7) Uiso d . 1.000
H H10A 1.091(4) 1.116(3) 0.618(3) 0.053(7) Uiso d . 1.000
H H18 1.10350 0.87210 0.80480 0.0330 Uiso c R 1.000
H H19 1.00390 0.86590 0.57650 0.0350 Uiso c R 1.000
H H2 0.05370 0.67540 0.22070 0.0430 Uiso c R 1.000
H H2NA 0.085(3) 0.429(3) 0.217(3) 0.029(5) Uiso d . 1.000
H H4 -0.05890 0.65630 -0.17380 0.0500 Uiso c R 1.000
H H2NB 0.071(5) 0.290(4) 0.081(3) 0.058(8) Uiso d . 1.000
H H5 -0.04540 0.39950 -0.27990 0.0480 Uiso c R 1.000
H H6A 0.09330 0.91180 0.08800 0.0960 Uiso c R 1.000
H H6B 0.03140 0.90320 0.21460 0.0960 Uiso c R 1.000
H H6C -0.12900 0.88070 0.07290 0.0960 Uiso c R 1.000
H H29 0.015(4) 0.299(3) -0.138(3) 0.047(7) Uiso d . 1.000
H H3N 0.481(4) 0.412(3) 0.781(3) 0.048(7) Uiso d . 1.000
H H7 0.54230 0.28690 0.90550 0.0630 Uiso c R 1.000
H H4NA 0.441(4) 0.624(3) 0.754(3) 0.045(7) Uiso d . 1.000
H H8 0.58890 0.41520 1.15170 0.0630 Uiso c R 1.000
H H4NB 0.452(5) 0.776(4) 0.890(4) 0.068(10) Uiso d . 1.000
H H10 0.51030 0.80290 1.13180 0.0510 Uiso c R 1.000
H H12A 0.70470 0.69940 1.38340 0.1240 Uiso c R 1.000
H H12B 0.47770 0.67110 1.35330 0.1240 Uiso c R 1.000
H H12C 0.57980 0.81830 1.36210 0.1240 Uiso c R 1.000
H H1WA 1.033(4) 0.554(3) 0.457(3) 0.052(7) Uiso d . 1.000
H H1WB 1.211(5) 0.620(3) 0.487(3) 0.055(8) Uiso d . 1.000
H H2WA 1.617(5) 1.059(4) 0.992(3) 0.062(9) Uiso d . 1.000
H H2WB 1.591(4) 1.099(3) 1.125(4) 0.051(7) Uiso d . 1.000

loop_
_atom_type_symbol
_atom_type_description
_atom_type_scat_dispersion_real
_atom_type_scat_dispersion_imag
_atom_type_scat_source
C C 0.0033 0.0016 'International Tables Vol C Tables 4.2.6.8 and 6.1.1.4'
H H 0.0000 0.0000 'International Tables Vol C Tables 4.2.6.8 and 6.1.1.4'
N N 0.0061 0.0033 'International Tables Vol C Tables 4.2.6.8 and 6.1.1.4'
O O 0.0106 0.0060 'International Tables Vol C Tables 4.2.6.8 and 6.1.1.4'

loop_
_geom_angle_atom_site_label_1
_geom_angle_atom_site_label_2
_geom_angle_atom_site_label_3
_geom_angle
_geom_angle_publ_flag
C14 O3 H3 100(3) no
C15 O4 H4A 103.0(19) no
C16 O5 H5A 108.0(18) no
O1 C13 C14 116.99(16) no
O1 C13 O2 126.88(16) no
O2 C13 C14 116.10(17) no
O3 C14 C13 109.65(16) no
O3 C14 C15 110.52(16) no
C13 C14 C15 111.91(17) no
C14 C15 C16 108.80(17) no
O4 C15 C14 108.89(16) no
O4 C15 C16 111.36(15) no
O5 C16 O6 126.04(16) no
O5 C16 C15 112.27(15) no
O6 C16 C15 121.67(16) no
C17 O7 H7A 111(2) no
C18 O9 H9 107.2(19) no
C19 O10 H10A 106(2) no
O3 C14 H14 108.00 no
C13 C14 H14 108.00 no
C15 C14 H14 108.00 no
C16 C15 H15 109.00 no
O4 C15 H15 109.00 no
C14 C15 H15 109.00 no
O7 C17 C18 114.13(16) no
O7 C17 O8 125.05(16) no
O8 C17 C18 120.83(17) no
O9 C18 C17 108.17(14) no
O9 C18 C19 111.32(16) no
C17 C18 C19 109.84(14) no
C18 C19 C20 112.12(14) no
O10 C19 C18 108.04(15) no
O10 C19 C20 111.07(16) no
O11 C20 O12 125.81(18) no
O11 C20 C19 118.3(2) no
O12 C20 C19 115.93(17) no
C1 N1 C5 123.5(2) no
C17 C18 H18 109.00 no
C19 C18 H18 109.00 no
O9 C18 H18 109.00 no
C18 C19 H19 109.00 no
C20 C19 H19 108.00 no
O10 C19 H19 109.00 no
N1 C1 N2 120.2(2) no
N1 C1 C2 116.89(19) no
N2 C1 C2 122.93(18) no
C5 N1 H29 115(2) no
C1 N1 H29 122(2) no
C1 N2 H2NA 120(2) no
C1 N2 H2NB 119(2) no
C1 C2 C3 120.58(17) no
H2NA N2 H2NB 121(3) no
C2 C3 C4 119.4(2) no
C4 C3 C6 120.2(2) no
C2 C3 C6 120.37(19) no
C3 C4 C5 119.3(2) no
N1 C5 C4 120.27(18) no
C1 C2 H2 120.00 no
C3 C2 H2 120.00 no
C7 N3 C11 122.6(2) no
C5 C4 H4 120.00 no
C3 C4 H4 120.00 no
N1 C5 H5 120.00 no
C4 C5 H5 120.00 no
C3 C6 H6B 109.00 no
C3 C6 H6C 109.00 no
C3 C6 H6A 109.00 no
H6A C6 H6C 110.00 no
H6B C6 H6C 109.00 no
H6A C6 H6B 109.00 no
C11 N3 H3N 121(2) no
C7 N3 H3N 116(2) no
C11 N4 H4NA 118(2) no
H4NA N4 H4NB 126(3) no
C11 N4 H4NB 116(3) no
N3 C7 C8 120.5(3) no
C7 C8 C9 119.9(3) no
C8 C9 C12 120.8(3) no
C10 C9 C12 120.1(3) no
C8 C9 C10 119.2(2) no
C9 C10 C11 120.0(2) no
N3 C11 C10 117.8(2) no
N4 C11 C10 122.9(2) no
N3 C11 N4 119.2(2) no
H1WA O1W H1WB 105(3) no
N3 C7 H7 120.00 no
C8 C7 H7 120.00 no
C9 C8 H8 120.00 no
C7 C8 H8 120.00 no
C9 C10 H10 120.00 no
C11 C10 H10 120.00 no
C9 C12 H12B 109.00 no
C9 C12 H12C 109.00 no
C9 C12 H12A 109.00 no
H12A C12 H12C 110.00 no
H12B C12 H12C 109.00 no
H12A C12 H12B 109.00 no
H2WA O2W H2WB 109(3) no

loop_
_geom_bond_atom_site_label_1
_geom_bond_atom_site_label_2
_geom_bond_distance
_geom_bond_publ_flag
O1 C13 1.256(2) no
O2 C13 1.237(3) no
O3 C14 1.418(3) no
O4 C15 1.410(2) no
O5 C16 1.308(2) no
O6 C16 1.207(2) no
O3 H3 0.82(4) no
O4 H4A 0.90(4) no
O5 H5A 1.16(4) no
O7 C17 1.285(2) no
O8 C17 1.216(3) no
O9 C18 1.409(2) no
O10 C19 1.417(3) no
O11 C20 1.216(3) no
O12 C20 1.268(3) no
C13 C14 1.531(3) no
C14 C15 1.519(3) no
C15 C16 1.527(2) no
O7 H7A 1.09(4) no
O9 H9 0.91(3) no
O10 H10A 0.83(3) no
C14 H14 0.9800 no
C15 H15 0.9800 no
C17 C18 1.528(2) no
C18 C19 1.520(3) no
C19 C20 1.535(2) no
N1 C5 1.355(3) no
N1 C1 1.347(3) no
N2 C1 1.317(3) no
C18 H18 0.9800 no
C19 H19 0.9800 no
C1 C2 1.418(3) no
N1 H29 0.78(3) no
C2 C3 1.363(3) no
N2 H2NA 0.84(3) no
N2 H2NB 0.83(4) no
C3 C4 1.410(3) no
C3 C6 1.491(4) no
C4 C5 1.348(4) no
C2 H2 0.9300 no
N3 C11 1.342(3) no
N3 C7 1.354(4) no
N4 C11 1.326(4) no
C4 H4 0.9300 no
C5 H5 0.9300 no
C6 H6A 0.9600 no
C6 H6B 0.9600 no
C6 H6C 0.9600 no
N3 H3N 0.84(3) no
N4 H4NB 0.83(4) no
N4 H4NA 0.88(3) no
C7 C8 1.335(4) no
C8 C9 1.399(4) no
C9 C10 1.369(4) no
C9 C12 1.506(3) no
C10 C11 1.408(3) no
O1W H1WB 0.78(3) no
O1W H1WA 0.87(3) no
C7 H7 0.9300 no
C8 H8 0.9300 no
C10 H10 0.9300 no
C12 H12C 0.9600 no
C12 H12A 0.9600 no
C12 H12B 0.9600 no
O2W H2WA 0.82(4) no
O2W H2WB 0.84(4) no

loop_
_geom_hbond_atom_site_label_D
_geom_hbond_atom_site_label_H
_geom_hbond_atom_site_label_A
_geom_hbond_site_symmetry_A
_geom_hbond_distance_DH
_geom_hbond_distance_HA
_geom_hbond_distance_DA
_geom_hbond_angle_DHA
_geom_hbond_publ_flag
O1W H1WA O2 . 0.87(3) 1.86(3) 2.725(3) 172(3) yes
O1W H1WB O3 1_655 0.78(3) 2.39(4) 3.012(3) 137(3) yes
O1W H1WB O12 . 0.78(3) 2.39(3) 3.006(3) 137(3) yes
O3 H3 O2 . 0.82(4) 1.95(4) 2.562(2) 131(4) yes
O3 H3 O7 . 0.82(4) 2.51(4) 3.072(3) 127(3) yes
N2 H2NA O1W 1_455 0.84(3) 2.00(3) 2.819(3) 164(3) yes
N3 H3N O4 . 0.84(3) 2.15(3) 2.939(3) 157(3) yes
N3 H3N O6 . 0.84(3) 2.44(3) 3.047(3) 130(3) yes
N2 H2NB O8 1_444 0.83(4) 2.41(3) 3.032(3) 132(3) yes
N2 H2NB O9 1_444 0.83(4) 2.21(4) 2.942(3) 147(3) yes
O4 H4A O11 1_445 0.90(4) 1.88(4) 2.732(3) 156(3) yes
O2W H2WA O8 1_655 0.82(4) 2.00(4) 2.819(3) 173(4) yes
O5 H5A O1 1_455 1.16(4) 1.41(4) 2.534(2) 163(4) yes
N4 H4NA O3 . 0.88(3) 2.12(3) 2.968(3) 163(3) yes
O7 H7A O12 1_455 1.09(4) 1.39(4) 2.476(2) 174(4) yes
N4 H4NB O2W 1_455 0.83(4) 2.32(4) 3.128(4) 164(3) yes
N4 H4NB O12 1_455 0.83(4) 2.60(4) 2.955(4) 108(3) yes
O9 H9 O2W . 0.91(3) 1.81(3) 2.715(3) 172(3) yes
O10 H10A O6 1_665 0.83(3) 2.19(3) 2.912(3) 145(3) yes
O10 H10A O11 . 0.83(3) 2.15(3) 2.648(3) 119(3) yes
N1 H29 O10 1_444 0.78(3) 2.24(3) 2.946(3) 151(3) yes
C5 H5 O6 1_554 0.93 2.46 3.158(3) 132 yes

loop_
_geom_torsion_atom_site_label_1
_geom_torsion_atom_site_label_2
_geom_torsion_atom_site_label_3
_geom_torsion_atom_site_label_4
_geom_torsion
_geom_torsion_publ_flag
O1 C13 C14 O3 -179.57(18) no
O1 C13 C14 C15 57.4(2) no
O2 C13 C14 O3 -1.2(3) no
O2 C13 C14 C15 -124.3(2) no
O3 C14 C15 O4 -63.3(2) no
O3 C14 C15 C16 58.3(2) no
C13 C14 C15 O4 59.26(19) no
C13 C14 C15 C16 -179.20(14) no
O4 C15 C16 O5 -170.89(18) no
O4 C15 C16 O6 10.5(3) no
C14 C15 C16 O5 69.1(2) no
C14 C15 C16 O6 -109.5(2) no
O7 C17 C18 O9 -173.74(17) no
O7 C17 C18 C19 64.6(2) no
O8 C17 C18 O9 6.1(3) no
O8 C17 C18 C19 -115.6(2) no
O9 C18 C19 O10 -63.25(18) no
O9 C18 C19 C20 59.5(2) no
C17 C18 C19 O10 56.5(2) no
C17 C18 C19 C20 179.23(17) no
O10 C19 C20 O11 -14.1(3) no
O10 C19 C20 O12 167.13(16) no
C18 C19 C20 O11 -135.1(2) no
C18 C19 C20 O12 46.2(2) no
C5 N1 C1 N2 180.0(2) no
C5 N1 C1 C2 -1.1(3) no
C1 N1 C5 C4 0.9(4) no
N2 C1 C2 C3 179.0(2) no
N1 C1 C2 C3 0.1(3) no
C1 C2 C3 C4 1.2(3) no
C1 C2 C3 C6 -178.3(2) no
C6 C3 C4 C5 178.0(2) no
C2 C3 C4 C5 -1.4(3) no
C3 C4 C5 N1 0.5(3) no
C11 N3 C7 C8 1.0(4) no
C7 N3 C11 N4 179.3(2) no
C7 N3 C11 C10 -1.1(4) no
N3 C7 C8 C9 -0.1(4) no
C7 C8 C9 C12 179.5(3) no
C7 C8 C9 C10 -0.8(4) no
C8 C9 C10 C11 0.7(3) no
C12 C9 C10 C11 -179.6(3) no
C9 C10 C11 N4 179.8(2) no
C9 C10 C11 N3 0.2(3) no
